data_4084945
loop_
_publ_author_name
'Campos, Jes\'us'
'Carmona, Ernesto'

_publ_contact_author
;
        Ernesto Carmona
        Instituto de Investigaciones Qu\'imicas
        CSIC-Universidad de Sevilla
        Am\'erico Vespucio, 49
        Isla de la Cartuja 
        41092 SEVILLA
        Spain
;
_publ_section_title
;
 Rhodium and Iridium Complexes of Bulky Tertiary Phosphine Ligands.
 Searching for Isolable Cationic MIIIAlkylidenes
;
_journal_issue 11
_journal_name_full Organometallics
_journal_page_first 2212
_journal_paper_doi 10.1021/om500910t
_journal_volume 34
_journal_year 2015
_chemical_formula_moiety 'C24 H37 Cl Ir P'
_chemical_formula_sum 'C24 H37 Cl Ir P'
_chemical_formula_weight 584.18
_chemical_name_systematic
; 
 ? 
;
_space_group_IT_number 2
_symmetry_cell_setting triclinic
_symmetry_space_group_name_Hall '-P 1'
_symmetry_space_group_name_H-M 'P -1'
_atom_sites_solution_hydrogens geom
_atom_sites_solution_primary direct
_atom_sites_solution_secondary difmap
_audit_creation_method SHELXL-97
_cell_angle_alpha 103.683(2)
_cell_angle_beta 94.758(2)
_cell_angle_gamma 100.316(2)
_cell_formula_units_Z 2
_cell_length_a 7.9728(4)
_cell_length_b 10.9488(5)
_cell_length_c 14.2700(8)
_cell_measurement_reflns_used 9822
_cell_measurement_temperature 173(2)
_cell_measurement_theta_max 32.44
_cell_measurement_theta_min 2.62
_cell_volume 1180.47(11)
_computing_cell_refinement 'Bruker SAINT'
_computing_data_collection 'Bruker APEX2'
_computing_data_reduction 'Bruker SAINT'
_computing_molecular_graphics 'Bruker SHELXTL'
_computing_publication_material 'Bruker SHELXTL'
_computing_structure_refinement 'SHELXL-97 (Sheldrick, 2008)'
_computing_structure_solution 'SHELXS-97 (Sheldrick, 2008)'
_diffrn_ambient_temperature 173(2)
_diffrn_detector_area_resol_mean 8.26
_diffrn_measured_fraction_theta_full 0.997
_diffrn_measured_fraction_theta_max 0.997
_diffrn_measurement_device_type
;
 Bruker-Nonius X8kappa APEX II CCD area detector'
;
_diffrn_measurement_method 'phi and omega scans with narrow frames'
_diffrn_radiation_monochromator graphite
_diffrn_radiation_source 'fine-focus sealed tube'
_diffrn_radiation_type MoK\a
_diffrn_radiation_wavelength 0.71073
_diffrn_reflns_av_R_equivalents 0.0393
_diffrn_reflns_av_sigmaI/netI 0.0304
_diffrn_reflns_limit_h_max 10
_diffrn_reflns_limit_h_min -10
_diffrn_reflns_limit_k_max 14
_diffrn_reflns_limit_k_min -13
_diffrn_reflns_limit_l_max 18
_diffrn_reflns_limit_l_min -18
_diffrn_reflns_number 24184
_diffrn_reflns_theta_full 27.50
_diffrn_reflns_theta_max 27.50
_diffrn_reflns_theta_min 1.48
_exptl_absorpt_coefficient_mu 5.843
_exptl_absorpt_correction_T_max 0.832
_exptl_absorpt_correction_T_min 0.345
_exptl_absorpt_correction_type multi-scan
_exptl_absorpt_process_details
; 
 SADABS, Bruker (2006). APEX 2. Version 2.1. Bruker Analytical
 X-ray Solutions, Madison, Wisconsin, U
;
_exptl_crystal_colour yellow
_exptl_crystal_density_diffrn 1.643
_exptl_crystal_density_method 'not measured'
_exptl_crystal_description needle
_exptl_crystal_F_000 580
_exptl_crystal_size_max 0.15
_exptl_crystal_size_mid 0.07
_exptl_crystal_size_min 0.05
_refine_diff_density_max 2.274
_refine_diff_density_min -2.168
_refine_diff_density_rms 0.106
_refine_ls_extinction_method none
_refine_ls_goodness_of_fit_ref 0.996
_refine_ls_hydrogen_treatment constr
_refine_ls_matrix_type full
_refine_ls_number_parameters 254
_refine_ls_number_reflns 5409
_refine_ls_number_restraints 0
_refine_ls_restrained_S_all 0.996
_refine_ls_R_factor_all 0.0222
_refine_ls_R_factor_gt 0.0211
_refine_ls_shift/su_max 0.001
_refine_ls_shift/su_mean 0.000
_refine_ls_structure_factor_coef Fsqd
_refine_ls_weighting_details 'calc w=1/[\s^2^(Fo^2^)+(0.0310P)^2^+0.9851P] where P=(Fo^2^+2Fc^2^)/3'
_refine_ls_weighting_scheme calc
_refine_ls_wR_factor_gt 0.0537
_refine_ls_wR_factor_ref 0.0546
_reflns_number_gt 5194
_reflns_number_total 5409
_reflns_threshold_expression >2sigma(I)
_cod_data_source_file om500910t_si_001.cif
_cod_data_source_block jc00510a
_cod_depositor_comments 'Adding full bibliography for 4084945--4084954.cif.'
_cod_original_cell_volume 1180.47(10)
_cod_database_code 4084945

loop_
_symmetry_equiv_pos_as_xyz
'x, y, z'
'-x, -y, -z'

loop_
_atom_site_label
_atom_site_type_symbol
_atom_site_fract_x
_atom_site_fract_y
_atom_site_fract_z
_atom_site_U_iso_or_equiv
_atom_site_adp_type
_atom_site_occupancy
_atom_site_symmetry_multiplicity
_atom_site_calc_flag
_atom_site_refinement_flags
Ir1 Ir 0.235959(11) 0.221504(9) 0.264467(7) 0.02037(4) Uani 1 1 d .
Cl1 Cl -0.04379(9) 0.23139(8) 0.19374(7) 0.04076(19) Uani 1 1 d .
P1 P 0.36745(9) 0.38754(7) 0.20896(5) 0.02168(14) Uani 1 1 d .
C1 C 0.2736(4) 0.0995(3) 0.3653(2) 0.0323(7) Uani 1 1 d .
C2 C 0.4249(4) 0.1244(3) 0.3185(2) 0.0254(5) Uani 1 1 d .
C3 C 0.3793(3) 0.0617(3) 0.2161(2) 0.0234(5) Uani 1 1 d .
C4 C 0.2013(4) 0.0081(3) 0.2000(2) 0.0299(6) Uani 1 1 d .
C5 C 0.1356(4) 0.0322(3) 0.2927(3) 0.0373(8) Uani 1 1 d .
C6 C 0.2703(7) 0.1371(4) 0.4733(3) 0.0601(12) Uani 1 1 d .
H6A H 0.1574 0.1554 0.4866 0.090 Uiso 1 1 calc R
H6B H 0.3596 0.2140 0.5028 0.090 Uiso 1 1 calc R
H6C H 0.2917 0.0666 0.5009 0.090 Uiso 1 1 calc R
C7 C 0.6051(4) 0.1728(4) 0.3706(3) 0.0439(8) Uani 1 1 d .
H7A H 0.6070 0.2458 0.4261 0.066 Uiso 1 1 calc R
H7B H 0.6816 0.2001 0.3259 0.066 Uiso 1 1 calc R
H7C H 0.6441 0.1039 0.3939 0.066 Uiso 1 1 calc R
C8 C 0.5045(4) 0.0424(3) 0.1441(2) 0.0354(7) Uani 1 1 d .
H8A H 0.5579 -0.0295 0.1510 0.053 Uiso 1 1 calc R
H8B H 0.5936 0.1206 0.1561 0.053 Uiso 1 1 calc R
H8C H 0.4440 0.0234 0.0781 0.053 Uiso 1 1 calc R
C9 C 0.0974(5) -0.0692(4) 0.1059(3) 0.0563(11) Uani 1 1 d .
H9A H 0.1656 -0.0634 0.0525 0.084 Uiso 1 1 calc R
H9B H -0.0067 -0.0356 0.0956 0.084 Uiso 1 1 calc R
H9C H 0.0653 -0.1591 0.1080 0.084 Uiso 1 1 calc R
C10 C -0.0453(5) -0.0164(4) 0.3075(4) 0.0687(15) Uani 1 1 d .
H10A H -0.0629 -0.1087 0.3027 0.103 Uiso 1 1 calc R
H10B H -0.1252 -0.0013 0.2576 0.103 Uiso 1 1 calc R
H10C H -0.0662 0.0288 0.3720 0.103 Uiso 1 1 calc R
C11 C 0.2970(4) 0.5292(3) 0.2772(2) 0.0265(6) Uani 1 1 d .
C12 C 0.2122(4) 0.5021(3) 0.3540(2) 0.0260(6) Uani 1 1 d .
C13 C 0.1421(4) 0.5969(3) 0.4118(2) 0.0300(6) Uani 1 1 d .
H13 H 0.0838 0.5789 0.4639 0.036 Uiso 1 1 calc R
C14 C 0.1569(4) 0.7166(3) 0.3939(2) 0.0351(7) Uani 1 1 d .
H14 H 0.1060 0.7798 0.4323 0.042 Uiso 1 1 calc R
C15 C 0.2453(4) 0.7442(3) 0.3202(3) 0.0376(7) Uani 1 1 d .
H15 H 0.2574 0.8276 0.3095 0.045 Uiso 1 1 calc R
C16 C 0.3178(4) 0.6524(3) 0.2607(3) 0.0343(7) Uani 1 1 d .
C17 C 0.2018(5) 0.3738(3) 0.3769(2) 0.0337(7) Uani 1 1 d .
H17A H 0.0880 0.3493 0.3977 0.040 Uiso 1 1 calc R
H17B H 0.2898 0.3844 0.4329 0.040 Uiso 1 1 calc R
C18 C 0.4129(6) 0.6942(4) 0.1829(3) 0.0559(11) Uani 1 1 d .
H18A H 0.5299 0.7403 0.2112 0.084 Uiso 1 1 calc R
H18B H 0.3525 0.7510 0.1556 0.084 Uiso 1 1 calc R
H18C H 0.4182 0.6185 0.1312 0.084 Uiso 1 1 calc R
C19 C 0.6063(3) 0.4167(3) 0.2358(2) 0.0285(6) Uani 1 1 d .
H19 H 0.6350 0.3298 0.2275 0.034 Uiso 1 1 calc R
C20 C 0.6609(4) 0.4851(4) 0.3427(3) 0.0464(9) Uani 1 1 d .
H20A H 0.7798 0.4793 0.3614 0.070 Uiso 1 1 calc R
H20B H 0.5851 0.4445 0.3822 0.070 Uiso 1 1 calc R
H20C H 0.6532 0.5756 0.3534 0.070 Uiso 1 1 calc R
C21 C 0.7164(4) 0.4824(4) 0.1715(3) 0.0473(9) Uani 1 1 d .
H21A H 0.7030 0.5717 0.1820 0.071 Uiso 1 1 calc R
H21B H 0.6792 0.4369 0.1030 0.071 Uiso 1 1 calc R
H21C H 0.8375 0.4807 0.1885 0.071 Uiso 1 1 calc R
C22 C 0.3217(4) 0.3782(3) 0.0773(2) 0.0294(6) Uani 1 1 d .
H22 H 0.4100 0.4454 0.0621 0.035 Uiso 1 1 calc R
C23 C 0.1451(4) 0.4036(4) 0.0486(3) 0.0430(8) Uani 1 1 d .
H23A H 0.1305 0.4000 -0.0210 0.064 Uiso 1 1 calc R
H23B H 0.1358 0.4889 0.0863 0.064 Uiso 1 1 calc R
H23C H 0.0557 0.3383 0.0619 0.064 Uiso 1 1 calc R
C24 C 0.3425(5) 0.2477(3) 0.0175(2) 0.0406(8) Uani 1 1 d .
H24A H 0.2644 0.1794 0.0353 0.061 Uiso 1 1 calc R
H24B H 0.4614 0.2381 0.0308 0.061 Uiso 1 1 calc R
H24C H 0.3152 0.2417 -0.0518 0.061 Uiso 1 1 calc R

loop_
_atom_site_aniso_label
_atom_site_aniso_U_11
_atom_site_aniso_U_22
_atom_site_aniso_U_33
_atom_site_aniso_U_23
_atom_site_aniso_U_13
_atom_site_aniso_U_12
Ir1 0.01834(6) 0.01924(7) 0.02913(7) 0.01057(4) 0.01104(4) 0.00891(4)
Cl1 0.0193(3) 0.0436(4) 0.0723(6) 0.0333(4) 0.0109(3) 0.0129(3)
P1 0.0207(3) 0.0216(3) 0.0272(3) 0.0096(3) 0.0108(3) 0.0081(3)
C1 0.0448(17) 0.0318(16) 0.0376(16) 0.0229(13) 0.0227(14) 0.0260(13)
C2 0.0288(14) 0.0198(13) 0.0313(14) 0.0086(11) 0.0055(11) 0.0112(10)
C3 0.0233(12) 0.0202(13) 0.0314(14) 0.0095(10) 0.0085(11) 0.0109(10)
C4 0.0263(14) 0.0173(13) 0.0475(18) 0.0108(12) 0.0014(12) 0.0063(10)
C5 0.0268(15) 0.0289(16) 0.070(2) 0.0288(16) 0.0220(15) 0.0127(12)
C6 0.101(4) 0.061(3) 0.047(2) 0.0331(19) 0.041(2) 0.052(3)
C7 0.0374(18) 0.0425(19) 0.052(2) 0.0154(16) -0.0100(15) 0.0116(14)
C8 0.0395(17) 0.0310(16) 0.0442(17) 0.0111(13) 0.0216(14) 0.0200(13)
C9 0.052(2) 0.0307(18) 0.074(3) 0.0075(18) -0.024(2) 0.0006(15)
C10 0.0324(19) 0.063(3) 0.143(5) 0.071(3) 0.038(2) 0.0209(18)
C11 0.0268(13) 0.0212(14) 0.0358(15) 0.0092(11) 0.0109(11) 0.0102(10)
C12 0.0256(13) 0.0223(14) 0.0327(14) 0.0069(11) 0.0080(11) 0.0098(10)
C13 0.0318(15) 0.0286(15) 0.0315(14) 0.0058(12) 0.0087(12) 0.0117(12)
C14 0.0365(16) 0.0268(15) 0.0436(17) 0.0032(13) 0.0073(13) 0.0172(12)
C15 0.0437(18) 0.0212(15) 0.054(2) 0.0130(13) 0.0114(15) 0.0152(13)
C16 0.0368(16) 0.0233(15) 0.0493(18) 0.0144(13) 0.0137(14) 0.0123(12)
C17 0.0515(19) 0.0261(15) 0.0338(15) 0.0129(12) 0.0257(14) 0.0187(13)
C18 0.076(3) 0.0316(19) 0.079(3) 0.0307(19) 0.045(2) 0.0223(18)
C19 0.0213(13) 0.0259(14) 0.0411(16) 0.0111(12) 0.0095(11) 0.0061(10)
C20 0.0334(17) 0.044(2) 0.053(2) 0.0025(16) -0.0044(15) 0.0040(14)
C21 0.0266(15) 0.052(2) 0.077(3) 0.036(2) 0.0204(16) 0.0099(14)
C22 0.0310(14) 0.0332(16) 0.0301(14) 0.0158(12) 0.0113(12) 0.0088(12)
C23 0.0349(17) 0.063(2) 0.0401(18) 0.0252(17) 0.0075(14) 0.0148(16)
C24 0.051(2) 0.0413(19) 0.0329(16) 0.0112(14) 0.0129(14) 0.0121(15)

loop_
_atom_type_symbol
_atom_type_description
_atom_type_scat_dispersion_real
_atom_type_scat_dispersion_imag
_atom_type_scat_source
C C 0.0033 0.0016 'International Tables Vol C Tables 4.2.6.8 and 6.1.1.4'
H H 0.0000 0.0000 'International Tables Vol C Tables 4.2.6.8 and 6.1.1.4'
Cl Cl 0.1484 0.1585 'International Tables Vol C Tables 4.2.6.8 and 6.1.1.4'
Ir Ir -1.4442 7.9887 'International Tables Vol C Tables 4.2.6.8 and 6.1.1.4'
P P 0.1023 0.0942 'International Tables Vol C Tables 4.2.6.8 and 6.1.1.4'

loop_
_geom_angle_atom_site_label_1
_geom_angle_atom_site_label_2
_geom_angle_atom_site_label_3
_geom_angle
C17 Ir1 C2 109.55(12)
C17 Ir1 C1 92.77(11)
C2 Ir1 C1 38.20(11)
C17 Ir1 C5 111.54(13)
C2 Ir1 C5 63.12(11)
C1 Ir1 C5 36.98(13)
C17 Ir1 C4 149.18(12)
C2 Ir1 C4 62.64(10)
C1 Ir1 C4 62.22(12)
C5 Ir1 C4 37.65(13)
C17 Ir1 C3 147.34(12)
C2 Ir1 C3 37.89(10)
C1 Ir1 C3 62.58(10)
C5 Ir1 C3 62.15(10)
C4 Ir1 C3 36.41(10)
C17 Ir1 P1 81.34(9)
C2 Ir1 P1 110.71(8)
C1 Ir1 P1 143.86(9)
C5 Ir1 P1 166.78(9)
C4 Ir1 P1 129.45(9)
C3 Ir1 P1 105.51(7)
C17 Ir1 Cl1 84.63(10)
C2 Ir1 Cl1 154.01(8)
C1 Ir1 Cl1 122.57(9)
C5 Ir1 Cl1 91.67(9)
C4 Ir1 Cl1 93.85(8)
C3 Ir1 Cl1 126.00(7)
P1 Ir1 Cl1 92.53(3)
C11 P1 C22 107.75(14)
C11 P1 C19 107.87(13)
C22 P1 C19 105.59(14)
C11 P1 Ir1 105.33(10)
C22 P1 Ir1 118.03(10)
C19 P1 Ir1 111.87(10)
C5 C1 C2 108.1(3)
C5 C1 C6 127.4(3)
C2 C1 C6 124.5(3)
C5 C1 Ir1 71.76(17)
C2 C1 Ir1 69.54(15)
C6 C1 Ir1 125.7(2)
C1 C2 C3 107.5(3)
C1 C2 C7 124.8(3)
C3 C2 C7 125.5(3)
C1 C2 Ir1 72.26(15)
C3 C2 Ir1 74.07(15)
C7 C2 Ir1 132.4(2)
C4 C3 C2 107.8(3)
C4 C3 C8 126.6(3)
C2 C3 C8 125.1(3)
C4 C3 Ir1 71.56(16)
C2 C3 Ir1 68.04(14)
C8 C3 Ir1 132.1(2)
C3 C4 C5 108.3(3)
C3 C4 C9 127.1(3)
C5 C4 C9 124.5(3)
C3 C4 Ir1 72.02(16)
C5 C4 Ir1 69.99(17)
C9 C4 Ir1 127.1(2)
C1 C5 C4 108.1(3)
C1 C5 C10 126.9(4)
C4 C5 C10 124.8(4)
C1 C5 Ir1 71.26(17)
C4 C5 Ir1 72.36(17)
C10 C5 Ir1 125.8(2)
C1 C6 H6A 109.5
C1 C6 H6B 109.5
H6A C6 H6B 109.5
C1 C6 H6C 109.5
H6A C6 H6C 109.5
H6B C6 H6C 109.5
C2 C7 H7A 109.5
C2 C7 H7B 109.5
H7A C7 H7B 109.5
C2 C7 H7C 109.5
H7A C7 H7C 109.5
H7B C7 H7C 109.5
C3 C8 H8A 109.5
C3 C8 H8B 109.5
H8A C8 H8B 109.5
C3 C8 H8C 109.5
H8A C8 H8C 109.5
H8B C8 H8C 109.5
C4 C9 H9A 109.5
C4 C9 H9B 109.5
H9A C9 H9B 109.5
C4 C9 H9C 109.5
H9A C9 H9C 109.5
H9B C9 H9C 109.5
C5 C10 H10A 109.5
C5 C10 H10B 109.5
H10A C10 H10B 109.5
C5 C10 H10C 109.5
H10A C10 H10C 109.5
H10B C10 H10C 109.5
C12 C11 C16 120.4(3)
C12 C11 P1 111.0(2)
C16 C11 P1 128.6(2)
C11 C12 C13 119.3(3)
C11 C12 C17 120.6(2)
C13 C12 C17 120.1(3)
C14 C13 C12 120.5(3)
C14 C13 H13 119.7
C12 C13 H13 119.7
C15 C14 C13 119.9(3)
C15 C14 H14 120.0
C13 C14 H14 120.0
C14 C15 C16 121.5(3)
C14 C15 H15 119.3
C16 C15 H15 119.3
C15 C16 C11 118.3(3)
C15 C16 C18 116.6(3)
C11 C16 C18 125.1(3)
C12 C17 Ir1 116.7(2)
C12 C17 H17A 108.1
Ir1 C17 H17A 108.1
C12 C17 H17B 108.1
Ir1 C17 H17B 108.1
H17A C17 H17B 107.3
C16 C18 H18A 109.5
C16 C18 H18B 109.5
H18A C18 H18B 109.5
C16 C18 H18C 109.5
H18A C18 H18C 109.5
H18B C18 H18C 109.5
C20 C19 C21 110.8(3)
C20 C19 P1 109.3(2)
C21 C19 P1 118.7(2)
C20 C19 H19 105.7
C21 C19 H19 105.7
P1 C19 H19 105.7
C19 C20 H20A 109.5
C19 C20 H20B 109.5
H20A C20 H20B 109.5
C19 C20 H20C 109.5
H20A C20 H20C 109.5
H20B C20 H20C 109.5
C19 C21 H21A 109.5
C19 C21 H21B 109.5
H21A C21 H21B 109.5
C19 C21 H21C 109.5
H21A C21 H21C 109.5
H21B C21 H21C 109.5
C24 C22 C23 110.8(3)
C24 C22 P1 109.4(2)
C23 C22 P1 113.5(2)
C24 C22 H22 107.6
C23 C22 H22 107.6
P1 C22 H22 107.6
C22 C23 H23A 109.5
C22 C23 H23B 109.5
H23A C23 H23B 109.5
C22 C23 H23C 109.5
H23A C23 H23C 109.5
H23B C23 H23C 109.5
C22 C24 H24A 109.5
C22 C24 H24B 109.5
H24A C24 H24B 109.5
C22 C24 H24C 109.5
H24A C24 H24C 109.5
H24B C24 H24C 109.5

loop_
_geom_bond_atom_site_label_1
_geom_bond_atom_site_label_2
_geom_bond_distance
Ir1 C17 2.097(3)
Ir1 C2 2.182(3)
Ir1 C1 2.219(3)
Ir1 C5 2.225(3)
Ir1 C4 2.257(3)
Ir1 C3 2.263(2)
Ir1 P1 2.2733(7)
Ir1 Cl1 2.4020(7)
P1 C11 1.833(3)
P1 C22 1.858(3)
P1 C19 1.865(3)
C1 C5 1.409(5)
C1 C2 1.441(4)
C1 C6 1.502(5)
C2 C3 1.445(4)
C2 C7 1.504(4)
C3 C4 1.412(4)
C3 C8 1.496(4)
C4 C5 1.447(5)
C4 C9 1.493(5)
C5 C10 1.496(4)
C6 H6A 0.9800
C6 H6B 0.9800
C6 H6C 0.9800
C7 H7A 0.9800
C7 H7B 0.9800
C7 H7C 0.9800
C8 H8A 0.9800
C8 H8B 0.9800
C8 H8C 0.9800
C9 H9A 0.9800
C9 H9B 0.9800
C9 H9C 0.9800
C10 H10A 0.9800
C10 H10B 0.9800
C10 H10C 0.9800
C11 C12 1.396(4)
C11 C16 1.407(4)
C12 C13 1.397(4)
C12 C17 1.505(4)
C13 C14 1.380(5)
C13 H13 0.9500
C14 C15 1.375(5)
C14 H14 0.9500
C15 C16 1.397(4)
C15 H15 0.9500
C16 C18 1.508(5)
C17 H17A 0.9900
C17 H17B 0.9900
C18 H18A 0.9800
C18 H18B 0.9800
C18 H18C 0.9800
C19 C20 1.520(5)
C19 C21 1.533(5)
C19 H19 1.0000
C20 H20A 0.9800
C20 H20B 0.9800
C20 H20C 0.9800
C21 H21A 0.9800
C21 H21B 0.9800
C21 H21C 0.9800
C22 C24 1.526(4)
C22 C23 1.526(4)
C22 H22 1.0000
C23 H23A 0.9800
C23 H23B 0.9800
C23 H23C 0.9800
C24 H24A 0.9800
C24 H24B 0.9800
C24 H24C 0.9800

loop_
_geom_torsion_atom_site_label_1
_geom_torsion_atom_site_label_2
_geom_torsion_atom_site_label_3
_geom_torsion_atom_site_label_4
_geom_torsion
C17 Ir1 P1 C11 -16.31(14)
C2 Ir1 P1 C11 -124.02(13)
C1 Ir1 P1 C11 -99.10(16)
C5 Ir1 P1 C11 176.3(4)
C4 Ir1 P1 C11 164.96(12)
C3 Ir1 P1 C11 -163.61(13)
Cl1 Ir1 P1 C11 67.87(10)
C17 Ir1 P1 C22 -136.58(15)
C2 Ir1 P1 C22 115.71(13)
C1 Ir1 P1 C22 140.63(16)
C5 Ir1 P1 C22 56.0(4)
C4 Ir1 P1 C22 44.69(15)
C3 Ir1 P1 C22 76.12(13)
Cl1 Ir1 P1 C22 -52.40(11)
C17 Ir1 P1 C19 100.62(14)
C2 Ir1 P1 C19 -7.10(13)
C1 Ir1 P1 C19 17.82(17)
C5 Ir1 P1 C19 -66.8(4)
C4 Ir1 P1 C19 -78.12(14)
C3 Ir1 P1 C19 -46.69(13)
Cl1 Ir1 P1 C19 -175.21(10)
C17 Ir1 C1 C5 123.14(19)
C2 Ir1 C1 C5 -118.2(2)
C4 Ir1 C1 C5 -37.99(18)
C3 Ir1 C1 C5 -79.28(19)
P1 Ir1 C1 C5 -157.76(15)
Cl1 Ir1 C1 C5 37.7(2)
C17 Ir1 C1 C2 -118.69(19)
C5 Ir1 C1 C2 118.2(2)
C4 Ir1 C1 C2 80.17(18)
C3 Ir1 C1 C2 38.89(16)
P1 Ir1 C1 C2 -39.6(2)
Cl1 Ir1 C1 C2 155.91(14)
C17 Ir1 C1 C6 -0.3(4)
C2 Ir1 C1 C6 118.4(4)
C5 Ir1 C1 C6 -123.4(4)
C4 Ir1 C1 C6 -161.4(4)
C3 Ir1 C1 C6 157.3(4)
P1 Ir1 C1 C6 78.8(4)
Cl1 Ir1 C1 C6 -85.7(4)
C5 C1 C2 C3 -4.5(3)
C6 C1 C2 C3 173.9(3)
Ir1 C1 C2 C3 -66.21(18)
C5 C1 C2 C7 -168.5(3)
C6 C1 C2 C7 9.8(5)
Ir1 C1 C2 C7 129.7(3)
C5 C1 C2 Ir1 61.7(2)
C6 C1 C2 Ir1 -119.9(3)
C17 Ir1 C2 C1 68.4(2)
C5 Ir1 C2 C1 -36.48(19)
C4 Ir1 C2 C1 -78.99(19)
C3 Ir1 C2 C1 -114.9(2)
P1 Ir1 C2 C1 156.31(16)
Cl1 Ir1 C2 C1 -51.7(3)
C17 Ir1 C2 C3 -176.75(16)
C1 Ir1 C2 C3 114.9(2)
C5 Ir1 C2 C3 78.37(18)
C4 Ir1 C2 C3 35.86(16)
P1 Ir1 C2 C3 -88.84(15)
Cl1 Ir1 C2 C3 63.1(3)
C17 Ir1 C2 C7 -52.9(3)
C1 Ir1 C2 C7 -121.3(4)
C5 Ir1 C2 C7 -157.8(3)
C4 Ir1 C2 C7 159.7(3)
C3 Ir1 C2 C7 123.8(4)
P1 Ir1 C2 C7 35.0(3)
Cl1 Ir1 C2 C7 -173.0(2)
C1 C2 C3 C4 4.2(3)
C7 C2 C3 C4 168.1(3)
Ir1 C2 C3 C4 -60.83(19)
C1 C2 C3 C8 -168.1(3)
C7 C2 C3 C8 -4.2(5)
Ir1 C2 C3 C8 126.9(3)
C1 C2 C3 Ir1 65.01(18)
C7 C2 C3 Ir1 -131.1(3)
C17 Ir1 C3 C4 124.5(2)
C2 Ir1 C3 C4 118.8(3)
C1 Ir1 C3 C4 79.6(2)
C5 Ir1 C3 C4 37.62(19)
P1 Ir1 C3 C4 -137.28(17)
Cl1 Ir1 C3 C4 -32.3(2)
C17 Ir1 C3 C2 5.7(3)
C1 Ir1 C3 C2 -39.21(17)
C5 Ir1 C3 C2 -81.16(19)
C4 Ir1 C3 C2 -118.8(3)
P1 Ir1 C3 C2 103.94(15)
Cl1 Ir1 C3 C2 -151.10(14)
C17 Ir1 C3 C8 -112.4(3)
C2 Ir1 C3 C8 -118.1(3)
C1 Ir1 C3 C8 -157.3(3)
C5 Ir1 C3 C8 160.7(3)
C4 Ir1 C3 C8 123.1(4)
P1 Ir1 C3 C8 -14.2(3)
Cl1 Ir1 C3 C8 90.8(3)
C2 C3 C4 C5 -2.3(3)
C8 C3 C4 C5 169.8(3)
Ir1 C3 C4 C5 -60.9(2)
C2 C3 C4 C9 -178.1(3)
C8 C3 C4 C9 -6.0(5)
Ir1 C3 C4 C9 123.3(3)
C2 C3 C4 Ir1 58.61(18)
C8 C3 C4 Ir1 -129.3(3)
C17 Ir1 C4 C3 -119.7(3)
C2 Ir1 C4 C3 -37.31(17)
C1 Ir1 C4 C3 -80.64(19)
C5 Ir1 C4 C3 -117.9(3)
P1 Ir1 C4 C3 57.8(2)
Cl1 Ir1 C4 C3 154.31(17)
C17 Ir1 C4 C5 -1.8(3)
C2 Ir1 C4 C5 80.63(19)
C1 Ir1 C4 C5 37.31(18)
C3 Ir1 C4 C5 117.9(3)
P1 Ir1 C4 C5 175.79(14)
Cl1 Ir1 C4 C5 -87.75(17)
C17 Ir1 C4 C9 116.9(4)
C2 Ir1 C4 C9 -160.7(4)
C1 Ir1 C4 C9 156.0(4)
C5 Ir1 C4 C9 118.7(4)
C3 Ir1 C4 C9 -123.4(4)
P1 Ir1 C4 C9 -65.5(3)
Cl1 Ir1 C4 C9 30.9(3)
C2 C1 C5 C4 3.0(3)
C6 C1 C5 C4 -175.2(3)
Ir1 C1 C5 C4 63.4(2)
C2 C1 C5 C10 178.5(3)
C6 C1 C5 C10 0.2(5)
Ir1 C1 C5 C10 -121.2(3)
C2 C1 C5 Ir1 -60.34(19)
C6 C1 C5 Ir1 121.4(3)
C3 C4 C5 C1 -0.4(3)
C9 C4 C5 C1 175.4(3)
Ir1 C4 C5 C1 -62.7(2)
C3 C4 C5 C10 -176.0(3)
C9 C4 C5 C10 -0.1(5)
Ir1 C4 C5 C10 121.8(3)
C3 C4 C5 Ir1 62.2(2)
C9 C4 C5 Ir1 -121.9(3)
C17 Ir1 C5 C1 -64.0(2)
C2 Ir1 C5 C1 37.68(16)
C4 Ir1 C5 C1 116.9(2)
C3 Ir1 C5 C1 80.56(18)
P1 Ir1 C5 C1 102.6(4)
Cl1 Ir1 C5 C1 -148.93(16)
C17 Ir1 C5 C4 179.02(18)
C2 Ir1 C5 C4 -79.25(18)
C1 Ir1 C5 C4 -116.9(2)
C3 Ir1 C5 C4 -36.38(16)
P1 Ir1 C5 C4 -14.4(5)
Cl1 Ir1 C5 C4 94.14(17)
C17 Ir1 C5 C10 58.4(4)
C2 Ir1 C5 C10 160.2(4)
C1 Ir1 C5 C10 122.5(5)
C4 Ir1 C5 C10 -120.6(5)
C3 Ir1 C5 C10 -157.0(4)
P1 Ir1 C5 C10 -135.0(4)
Cl1 Ir1 C5 C10 -26.4(4)
C22 P1 C11 C12 137.7(2)
C19 P1 C11 C12 -108.8(2)
Ir1 P1 C11 C12 10.9(2)
C22 P1 C11 C16 -42.0(3)
C19 P1 C11 C16 71.6(3)
Ir1 P1 C11 C16 -168.8(3)
C16 C11 C12 C13 2.5(4)
P1 C11 C12 C13 -177.1(2)
C16 C11 C12 C17 -175.1(3)
P1 C11 C12 C17 5.2(4)
C11 C12 C13 C14 -0.3(4)
C17 C12 C13 C14 177.4(3)
C12 C13 C14 C15 -1.8(5)
C13 C14 C15 C16 1.7(5)
C14 C15 C16 C11 0.6(5)
C14 C15 C16 C18 -179.5(4)
C12 C11 C16 C15 -2.7(5)
P1 C11 C16 C15 177.0(2)
C12 C11 C16 C18 177.4(4)
P1 C11 C16 C18 -2.9(5)
C11 C12 C17 Ir1 -21.5(4)
C13 C12 C17 Ir1 160.9(2)
C2 Ir1 C17 C12 130.4(2)
C1 Ir1 C17 C12 165.6(3)
C5 Ir1 C17 C12 -161.7(2)
C4 Ir1 C17 C12 -160.5(2)
C3 Ir1 C17 C12 126.7(2)
P1 Ir1 C17 C12 21.4(2)
Cl1 Ir1 C17 C12 -72.0(2)
C11 P1 C19 C20 39.1(3)
C22 P1 C19 C20 154.1(2)
Ir1 P1 C19 C20 -76.3(2)
C11 P1 C19 C21 -89.3(3)
C22 P1 C19 C21 25.7(3)
Ir1 P1 C19 C21 155.4(2)
C11 P1 C22 C24 -168.1(2)
C19 P1 C22 C24 76.8(2)
Ir1 P1 C22 C24 -49.1(2)
C11 P1 C22 C23 -43.8(3)
C19 P1 C22 C23 -158.9(2)
Ir1 P1 C22 C23 75.2(3)
